data_4078212
loop_
_publ_author_name
'Cui, Fengjuan'
'Yang, Peiju'
'Huang, Xiaojuan'
'Yang, Xiao-Juan'
'Wu, Biao'

_publ_section_title
;
 Homometallic Silver(I) Complexes of a Heterotopic NHC-Bridged
 Bis-Bipyridine Ligand
;
_journal_issue 9
_journal_name_full Organometallics
_journal_page_first 3512
_journal_paper_doi 10.1021/om201226s
_journal_volume 31
_journal_year 2012
_chemical_formula_sum 'C200 H160 Ag4 B4 N26 O'
_chemical_formula_weight 3418.26
_chemical_name_systematic
; 
 ? 
;
_space_group_IT_number 14
_symmetry_cell_setting monoclinic
_symmetry_space_group_name_Hall '-P 2ybc'
_symmetry_space_group_name_H-M 'P 1 21/c 1'
_atom_sites_solution_hydrogens geom
_atom_sites_solution_primary direct
_atom_sites_solution_secondary difmap
_audit_creation_method SHELXL-97
_cell_angle_alpha 90.00
_cell_angle_beta 91.163(5)
_cell_angle_gamma 90.00
_cell_formula_units_Z 2
_cell_length_a 13.104(4)
_cell_length_b 20.995(7)
_cell_length_c 31.011(10)
_cell_measurement_reflns_used 5228
_cell_measurement_temperature 153(2)
_cell_measurement_theta_max 23.05
_cell_measurement_theta_min 2.20
_cell_volume 8530(5)
_computing_cell_refinement 'Bruker SAINT'
_computing_data_collection 'Bruker APEX2'
_computing_data_reduction 'Bruker SAINT'
_computing_structure_refinement 'SHELXL-97 (Sheldrick, 2008)'
_computing_structure_solution 'SHELXS-97 (Sheldrick, 2008)'
_diffrn_ambient_temperature 153(2)
_diffrn_measured_fraction_theta_full 0.989
_diffrn_measured_fraction_theta_max 0.989
_diffrn_measurement_device_type 'Bruker APEX-II CCD'
_diffrn_measurement_method '\f and \w scans'
_diffrn_radiation_monochromator graphite
_diffrn_radiation_source 'fine-focus sealed tube'
_diffrn_radiation_type MoK\a
_diffrn_radiation_wavelength 0.71073
_diffrn_reflns_av_R_equivalents 0.1218
_diffrn_reflns_av_sigmaI/netI 0.1422
_diffrn_reflns_limit_h_max 15
_diffrn_reflns_limit_h_min -13
_diffrn_reflns_limit_k_max 24
_diffrn_reflns_limit_k_min -24
_diffrn_reflns_limit_l_max 36
_diffrn_reflns_limit_l_min -36
_diffrn_reflns_number 54577
_diffrn_reflns_theta_full 25.09
_diffrn_reflns_theta_max 25.09
_diffrn_reflns_theta_min 1.17
_exptl_absorpt_coefficient_mu 0.516
_exptl_absorpt_correction_T_max 0.9038
_exptl_absorpt_correction_T_min 0.9038
_exptl_absorpt_correction_type multi-scan
_exptl_absorpt_process_details SADABS
_exptl_crystal_colour light-yellow
_exptl_crystal_density_diffrn 1.331
_exptl_crystal_density_method 'not measured'
_exptl_crystal_description block
_exptl_crystal_F_000 3516
_exptl_crystal_size_max 0.20
_exptl_crystal_size_mid 0.20
_exptl_crystal_size_min 0.20
_platon_squeeze_details
;
;
_refine_diff_density_max 2.423
_refine_diff_density_min -1.362
_refine_diff_density_rms 0.118
_refine_ls_extinction_method none
_refine_ls_goodness_of_fit_ref 1.054
_refine_ls_hydrogen_treatment constr
_refine_ls_matrix_type full
_refine_ls_number_parameters 1069
_refine_ls_number_reflns 14999
_refine_ls_number_restraints 5
_refine_ls_restrained_S_all 1.127
_refine_ls_R_factor_all 0.1619
_refine_ls_R_factor_gt 0.0892
_refine_ls_shift/su_max 0.000
_refine_ls_shift/su_mean 0.000
_refine_ls_structure_factor_coef Fsqd
_refine_ls_weighting_details 'calc w=1/[\s^2^(Fo^2^)+(0.1090P)^2^+1.3967P] where P=(Fo^2^+2Fc^2^)/3'
_refine_ls_weighting_scheme calc
_refine_ls_wR_factor_gt 0.2050
_refine_ls_wR_factor_ref 0.2311
_reflns_number_gt 7999
_reflns_number_total 14999
_reflns_threshold_expression >2sigma(I)
_cod_data_source_file om201226s_si_002.cif
_cod_data_source_block L2Ag2(BPh4)2
_cod_depositor_comments
;
The following automatic conversions were performed:

'_symmetry_cell_setting' value 'Monoclinic' changed to 'monoclinic'
according to /home/saulius/struct/CIF-dictionaries/cif_core.dic
dictionary named 'cif_core.dic' version 2.4.1 from
2010-06-29.

'_exptl_absorpt_correction_type' value 'Multi-scan'
changed to 'multi-scan' according to
/home/saulius/struct/CIF-dictionaries/cif_core.dic dictionary named
'cif_core.dic' version 2.4.1 from 2010-06-29.

Automatic conversion script
Id: cif_fix_values 1715 2011-07-08 13:25:40Z adriana 
;
_cod_original_sg_symbol_H-M P21/c
_cod_database_code 4078212

loop_
_symmetry_equiv_pos_as_xyz
'x, y, z'
'-x, y+1/2, -z+1/2'
'-x, -y, -z'
'x, -y-1/2, z-1/2'

loop_
_atom_site_label
_atom_site_type_symbol
_atom_site_fract_x
_atom_site_fract_y
_atom_site_fract_z
_atom_site_U_iso_or_equiv
_atom_site_adp_type
_atom_site_occupancy
_atom_site_symmetry_multiplicity
_atom_site_calc_flag
_atom_site_refinement_flags
_atom_site_disorder_assembly
_atom_site_disorder_group
Ag1 Ag 0.31708(5) 0.19229(3) 0.29096(2) 0.0351(2) Uani 1 1 d . . .
Ag2 Ag 0.66475(6) 0.13139(3) 0.15905(2) 0.0403(2) Uani 1 1 d . . .
O1 O 0.5000 0.0000 0.0000 0.57(4) Uani 1 2 d S . .
N1 N 0.3239(5) 0.1825(3) 0.3636(2) 0.0295(17) Uani 1 1 d . . .
N2 N 0.4898(6) 0.1708(4) 0.3117(2) 0.038(2) Uani 1 1 d . . .
N3 N 0.7503(5) 0.2123(3) 0.2350(2) 0.0282(17) Uani 1 1 d . . .
N4 N 0.7371(5) 0.2676(3) 0.1772(2) 0.0282(17) Uani 1 1 d . . .
N5 N 0.5347(7) 0.4236(4) 0.1191(4) 0.073(3) Uani 1 1 d . . .
N6 N 0.2658(6) 0.4025(4) 0.0973(3) 0.046(2) Uani 1 1 d . . .
N7 N 0.6667(6) 0.0443(4) 0.1188(2) 0.041(2) Uani 1 1 d . . .
N8 N 0.4924(5) 0.0946(3) 0.1505(2) 0.0351(19) Uani 1 1 d . . .
N9 N 0.2314(5) 0.1883(3) 0.1956(2) 0.0266(16) Uani 1 1 d . . .
N10 N 0.2551(5) 0.2833(3) 0.2175(2) 0.0303(18) Uani 1 1 d . . .
N11 N 0.4510(6) 0.3321(3) 0.3421(2) 0.0345(18) Uani 1 1 d . . .
N12 N 0.7222(6) 0.3495(3) 0.3325(2) 0.0312(18) Uani 1 1 d . . .
N13 N 0.550(2) 0.4270(11) 0.0074(7) 0.32(2) Uani 1 1 d D . .
C1 C 0.2457(7) 0.1892(5) 0.3898(3) 0.039(2) Uani 1 1 d . . .
H1 H 0.1798 0.1913 0.3765 0.047 Uiso 1 1 calc R . .
C2 C 0.2494(8) 0.1933(6) 0.4326(3) 0.065(4) Uani 1 1 d . . .
H2 H 0.1896 0.1992 0.4490 0.078 Uiso 1 1 calc R . .
C3 C 0.3447(11) 0.1886(9) 0.4520(4) 0.113(7) Uani 1 1 d . . .
H3 H 0.3524 0.1895 0.4825 0.135 Uiso 1 1 calc R . .
C4 C 0.4291(9) 0.1824(9) 0.4261(3) 0.104(6) Uani 1 1 d . . .
H4 H 0.4953 0.1812 0.4391 0.125 Uiso 1 1 calc R . .
C5 C 0.4190(7) 0.1781(5) 0.3827(3) 0.039(2) Uani 1 1 d . . .
C6 C 0.5074(7) 0.1721(4) 0.3537(3) 0.030(2) Uani 1 1 d . . .
C7 C 0.6059(7) 0.1673(5) 0.3699(3) 0.041(2) Uani 1 1 d . . .
H7 H 0.6187 0.1662 0.4001 0.050 Uiso 1 1 calc R . .
C8 C 0.6860(7) 0.1643(5) 0.3414(3) 0.044(3) Uani 1 1 d . . .
H8 H 0.7543 0.1622 0.3521 0.052 Uiso 1 1 calc R . .
C9 C 0.6671(7) 0.1644(4) 0.2980(3) 0.030(2) Uani 1 1 d . . .
C10 C 0.5657(7) 0.1687(4) 0.2849(3) 0.033(2) Uani 1 1 d . . .
H10 H 0.5504 0.1703 0.2548 0.040 Uiso 1 1 calc R . .
C11 C 0.7504(7) 0.1591(5) 0.2656(3) 0.037(2) Uani 1 1 d . . .
H11A H 0.8172 0.1575 0.2810 0.045 Uiso 1 1 calc R . .
H11B H 0.7418 0.1187 0.2494 0.045 Uiso 1 1 calc R . .
C12 C 0.7798(7) 0.2737(5) 0.2455(3) 0.039(2) Uani 1 1 d . . .
H12 H 0.8009 0.2885 0.2732 0.047 Uiso 1 1 calc R . .
C13 C 0.7732(7) 0.3076(5) 0.2099(3) 0.035(2) Uani 1 1 d . . .
H13 H 0.7900 0.3514 0.2070 0.043 Uiso 1 1 calc R . .
C14 C 0.7222(6) 0.2088(4) 0.1926(3) 0.029(2) Uani 1 1 d . . .
C15 C 0.7188(7) 0.2867(5) 0.1333(3) 0.037(2) Uani 1 1 d . . .
H15A H 0.7169 0.2483 0.1148 0.045 Uiso 1 1 calc R . .
H15B H 0.7762 0.3137 0.1239 0.045 Uiso 1 1 calc R . .
C16 C 0.6200(7) 0.3231(4) 0.1270(3) 0.036(2) Uani 1 1 d . . .
C17 C 0.5262(7) 0.2929(5) 0.1225(3) 0.046(3) Uani 1 1 d . . .
H17 H 0.5219 0.2480 0.1255 0.055 Uiso 1 1 calc R . .
C18 C 0.4400(8) 0.3278(5) 0.1136(3) 0.044(3) Uani 1 1 d . . .
H18 H 0.3759 0.3071 0.1100 0.052 Uiso 1 1 calc R . .
C19 C 0.4467(7) 0.3911(5) 0.1100(3) 0.044(3) Uani 1 1 d . . .
C20 C 0.6187(8) 0.3874(5) 0.1268(4) 0.063(3) Uani 1 1 d . . .
H20 H 0.6813 0.4088 0.1325 0.076 Uiso 1 1 calc R . .
C21 C 0.3573(8) 0.4321(5) 0.0967(4) 0.052(3) Uani 1 1 d . . .
C22 C 0.3670(9) 0.4939(5) 0.0853(4) 0.068(4) Uani 1 1 d . . .
H22 H 0.4316 0.5144 0.0869 0.082 Uiso 1 1 calc R . .
C23 C 0.2803(11) 0.5271(6) 0.0710(4) 0.080(4) Uani 1 1 d . . .
H23 H 0.2853 0.5705 0.0626 0.096 Uiso 1 1 calc R . .
C24 C 0.1897(9) 0.4971(6) 0.0693(4) 0.066(3) Uani 1 1 d . . .
H24 H 0.1305 0.5181 0.0583 0.079 Uiso 1 1 calc R . .
C25 C 0.1848(8) 0.4361(6) 0.0837(3) 0.058(3) Uani 1 1 d . . .
H25 H 0.1198 0.4161 0.0840 0.069 Uiso 1 1 calc R . .
C26 C 0.7523(8) 0.0218(5) 0.1011(3) 0.044(3) Uani 1 1 d . . .
H26 H 0.8121 0.0474 0.1033 0.053 Uiso 1 1 calc R . .
C27 C 0.7592(9) -0.0343(5) 0.0804(3) 0.051(3) Uani 1 1 d . . .
H27 H 0.8215 -0.0482 0.0685 0.061 Uiso 1 1 calc R . .
C28 C 0.6706(10) -0.0711(5) 0.0773(4) 0.063(3) Uani 1 1 d . . .
H28 H 0.6718 -0.1114 0.0635 0.075 Uiso 1 1 calc R . .
C29 C 0.5829(9) -0.0487(5) 0.0942(3) 0.054(3) Uani 1 1 d . . .
H29 H 0.5227 -0.0738 0.0925 0.065 Uiso 1 1 calc R . .
C30 C 0.5805(7) 0.0108(4) 0.1141(3) 0.034(2) Uani 1 1 d . . .
C31 C 0.4849(7) 0.0364(4) 0.1337(3) 0.028(2) Uani 1 1 d . . .
C32 C 0.3947(8) 0.0028(5) 0.1347(3) 0.047(3) Uani 1 1 d . . .
H32 H 0.3901 -0.0386 0.1224 0.057 Uiso 1 1 calc R . .
C33 C 0.3108(8) 0.0301(5) 0.1537(3) 0.048(3) Uani 1 1 d . . .
H33 H 0.2481 0.0074 0.1542 0.057 Uiso 1 1 calc R . .
C34 C 0.3171(7) 0.0895(4) 0.1719(3) 0.032(2) Uani 1 1 d . . .
C35 C 0.4103(7) 0.1195(5) 0.1696(3) 0.044(3) Uani 1 1 d . . .
H35 H 0.4170 0.1605 0.1824 0.053 Uiso 1 1 calc R . .
C36 C 0.2272(7) 0.1188(4) 0.1940(3) 0.035(2) Uani 1 1 d . . .
H36A H 0.1637 0.1057 0.1787 0.042 Uiso 1 1 calc R . .
H36B H 0.2245 0.1022 0.2239 0.042 Uiso 1 1 calc R . .
C37 C 0.2080(7) 0.2271(5) 0.1610(3) 0.037(2) Uani 1 1 d . . .
H37 H 0.1846 0.2141 0.1332 0.044 Uiso 1 1 calc R . .
C38 C 0.2246(7) 0.2861(5) 0.1745(3) 0.040(2) Uani 1 1 d . . .
H38 H 0.2170 0.3237 0.1577 0.048 Uiso 1 1 calc R . .
C39 C 0.2590(6) 0.2218(4) 0.2317(3) 0.026(2) Uani 1 1 d . . .
C40 C 0.2685(7) 0.3382(4) 0.2458(3) 0.039(2) Uani 1 1 d . . .
H40A H 0.2114 0.3396 0.2662 0.047 Uiso 1 1 calc R . .
H40B H 0.2658 0.3776 0.2283 0.047 Uiso 1 1 calc R . .
C41 C 0.3685(6) 0.3364(4) 0.2712(3) 0.032(2) Uani 1 1 d . . .
C42 C 0.4619(7) 0.3420(4) 0.2525(3) 0.036(2) Uani 1 1 d . . .
H42 H 0.4665 0.3453 0.2220 0.043 Uiso 1 1 calc R . .
C43 C 0.5500(7) 0.3430(4) 0.2783(3) 0.034(2) Uani 1 1 d . . .
H43 H 0.6151 0.3479 0.2658 0.041 Uiso 1 1 calc R . .
C44 C 0.3681(7) 0.3326(4) 0.3159(3) 0.039(2) Uani 1 1 d . . .
H44 H 0.3035 0.3300 0.3291 0.047 Uiso 1 1 calc R . .
C45 C 0.5414(7) 0.3368(4) 0.3224(3) 0.030(2) Uani 1 1 d . . .
C46 C 0.6336(7) 0.3367(4) 0.3521(3) 0.027(2) Uani 1 1 d . . .
C47 C 0.6271(8) 0.3258(4) 0.3955(3) 0.039(2) Uani 1 1 d . . .
H47 H 0.5629 0.3181 0.4082 0.047 Uiso 1 1 calc R . .
C48 C 0.7154(9) 0.3260(5) 0.4202(3) 0.043(3) Uani 1 1 d . . .
H48 H 0.7135 0.3180 0.4503 0.052 Uiso 1 1 calc R . .
C49 C 0.8071(9) 0.3381(5) 0.4004(3) 0.049(3) Uani 1 1 d . . .
H49 H 0.8690 0.3383 0.4169 0.059 Uiso 1 1 calc R . .
C50 C 0.8080(7) 0.3498(4) 0.3573(3) 0.036(2) Uani 1 1 d . . .
H50 H 0.8714 0.3586 0.3442 0.043 Uiso 1 1 calc R . .
C51 C 1.0333(8) 0.2401(5) 0.0203(3) 0.040(2) Uani 1 1 d . . .
C52 C 1.0261(11) 0.1811(5) -0.0019(3) 0.069(4) Uani 1 1 d . . .
H52 H 0.9640 0.1704 -0.0164 0.083 Uiso 1 1 calc R . .
C53 C 1.1063(15) 0.1390(7) -0.0029(4) 0.101(6) Uani 1 1 d . . .
H53 H 1.0976 0.0992 -0.0171 0.122 Uiso 1 1 calc R . .
C54 C 1.1990(13) 0.1534(9) 0.0162(5) 0.104(6) Uani 1 1 d . . .
H54 H 1.2537 0.1237 0.0153 0.125 Uiso 1 1 calc R . .
C55 C 1.2118(10) 0.2105(7) 0.0363(4) 0.072(4) Uani 1 1 d . . .
H55 H 1.2761 0.2209 0.0491 0.087 Uiso 1 1 calc R . .
C56 C 1.1318(8) 0.2536(5) 0.0383(3) 0.049(3) Uani 1 1 d . . .
H56 H 1.1431 0.2935 0.0521 0.058 Uiso 1 1 calc R . .
C57 C 0.9617(7) 0.3370(4) -0.0204(3) 0.034(2) Uani 1 1 d . . .
C58 C 0.9277(7) 0.3213(5) -0.0623(3) 0.041(2) Uani 1 1 d . . .
H58 H 0.8822 0.2863 -0.0657 0.049 Uiso 1 1 calc R . .
C59 C 0.9567(8) 0.3536(5) -0.0989(3) 0.045(3) Uani 1 1 d . . .
H59 H 0.9342 0.3396 -0.1266 0.054 Uiso 1 1 calc R . .
C60 C 1.0200(8) 0.4074(5) -0.0945(3) 0.047(3) Uani 1 1 d . . .
H60 H 1.0387 0.4315 -0.1190 0.056 Uiso 1 1 calc R . .
C61 C 1.0534(7) 0.4239(5) -0.0547(3) 0.041(2) Uani 1 1 d . . .
H61 H 1.0971 0.4598 -0.0515 0.049 Uiso 1 1 calc R . .
C62 C 1.0262(7) 0.3906(5) -0.0187(3) 0.040(2) Uani 1 1 d . . .
H62 H 1.0521 0.4043 0.0086 0.048 Uiso 1 1 calc R . .
C63 C 0.9443(6) 0.3335(4) 0.0664(3) 0.029(2) Uani 1 1 d . . .
C64 C 0.8981(7) 0.3947(4) 0.0690(3) 0.035(2) Uani 1 1 d . . .
H64 H 0.8704 0.4135 0.0435 0.042 Uiso 1 1 calc R . .
C65 C 0.8922(7) 0.4275(5) 0.1074(3) 0.036(2) Uani 1 1 d . . .
H65 H 0.8593 0.4678 0.1077 0.043 Uiso 1 1 calc R . .
C66 C 0.9329(7) 0.4031(4) 0.1452(3) 0.035(2) Uani 1 1 d . . .
H66 H 0.9304 0.4264 0.1714 0.042 Uiso 1 1 calc R . .
C67 C 0.9770(6) 0.3440(4) 0.1436(3) 0.030(2) Uani 1 1 d . . .
H67 H 1.0053 0.3261 0.1693 0.036 Uiso 1 1 calc R . .
C68 C 0.9812(6) 0.3101(4) 0.1058(3) 0.031(2) Uani 1 1 d . . .
H68 H 1.0106 0.2688 0.1066 0.037 Uiso 1 1 calc R . .
C69 C 0.8268(8) 0.2611(4) 0.0201(3) 0.037(2) Uani 1 1 d . . .
C70 C 0.8036(9) 0.2009(5) 0.0370(3) 0.053(3) Uani 1 1 d . . .
H70 H 0.8581 0.1744 0.0468 0.063 Uiso 1 1 calc R . .
C71 C 0.7044(11) 0.1785(6) 0.0402(3) 0.065(4) Uani 1 1 d . . .
H71 H 0.6928 0.1368 0.0509 0.078 Uiso 1 1 calc R . .
C72 C 0.6242(10) 0.2153(7) 0.0282(4) 0.068(4) Uani 1 1 d . . .
H72 H 0.5565 0.1999 0.0311 0.082 Uiso 1 1 calc R . .
C73 C 0.6414(9) 0.2755(6) 0.0117(4) 0.059(3) Uani 1 1 d . . .
H73 H 0.5853 0.3013 0.0028 0.071 Uiso 1 1 calc R . .
C74 C 0.7421(8) 0.2987(5) 0.0082(3) 0.049(3) Uani 1 1 d . . .
H74 H 0.7527 0.3406 -0.0024 0.058 Uiso 1 1 calc R . .
C75 C 0.1409(6) 0.4918(4) 0.2573(3) 0.026(2) Uani 1 1 d . . .
C76 C 0.1545(7) 0.4940(4) 0.2129(3) 0.032(2) Uani 1 1 d . . .
H76 H 0.0959 0.4914 0.1945 0.038 Uiso 1 1 calc R . .
C77 C 0.2507(7) 0.4999(4) 0.1941(3) 0.039(2) Uani 1 1 d . . .
H77 H 0.2562 0.5025 0.1636 0.047 Uiso 1 1 calc R . .
C78 C 0.3364(7) 0.5020(4) 0.2201(3) 0.038(2) Uani 1 1 d . . .
H78 H 0.4019 0.5054 0.2077 0.045 Uiso 1 1 calc R . .
C79 C 0.3276(6) 0.4992(4) 0.2638(3) 0.029(2) Uani 1 1 d . . .
H79 H 0.3872 0.5000 0.2818 0.035 Uiso 1 1 calc R . .
C80 C 0.2319(7) 0.4950(4) 0.2822(3) 0.032(2) Uani 1 1 d . . .
H80 H 0.2277 0.4942 0.3128 0.038 Uiso 1 1 calc R . .
C81 C 0.0361(6) 0.4060(4) 0.2956(3) 0.026(2) Uani 1 1 d . . .
C82 C 0.0742(6) 0.3842(4) 0.3352(3) 0.027(2) Uani 1 1 d . . .
H82 H 0.0949 0.4146 0.3563 0.032 Uiso 1 1 calc R . .
C83 C 0.0833(7) 0.3200(4) 0.3453(3) 0.036(2) Uani 1 1 d . . .
H83 H 0.1073 0.3074 0.3731 0.043 Uiso 1 1 calc R . .
C84 C 0.0574(7) 0.2746(5) 0.3150(3) 0.043(3) Uani 1 1 d . . .
H84 H 0.0646 0.2307 0.3218 0.052 Uiso 1 1 calc R . .
C85 C 0.0213(7) 0.2926(4) 0.2752(3) 0.034(2) Uani 1 1 d . . .
H85 H 0.0039 0.2615 0.2540 0.041 Uiso 1 1 calc R . .
C86 C 0.0107(6) 0.3567(4) 0.2662(3) 0.029(2) Uani 1 1 d . . .
H86 H -0.0154 0.3684 0.2385 0.034 Uiso 1 1 calc R . .
C87 C 0.0226(6) 0.5287(4) 0.3231(2) 0.025(2) Uani 1 1 d . . .
C88 C -0.0314(7) 0.5133(4) 0.3602(3) 0.032(2) Uani 1 1 d . . .
H88 H -0.0577 0.4714 0.3631 0.039 Uiso 1 1 calc R . .
C89 C -0.0479(7) 0.5572(5) 0.3929(3) 0.037(2) Uani 1 1 d . . .
H89 H -0.0858 0.5448 0.4173 0.044 Uiso 1 1 calc R . .
C90 C -0.0106(7) 0.6178(4) 0.3905(3) 0.034(2) Uani 1 1 d . . .
H90 H -0.0212 0.6476 0.4131 0.041 Uiso 1 1 calc R . .
C91 C 0.0434(7) 0.6349(5) 0.3541(3) 0.037(2) Uani 1 1 d . . .
H91 H 0.0699 0.6768 0.3518 0.045 Uiso 1 1 calc R . .
C92 C 0.0592(6) 0.5922(4) 0.3212(3) 0.028(2) Uani 1 1 d . . .
H92 H 0.0954 0.6056 0.2965 0.034 Uiso 1 1 calc R . .
C93 C -0.0687(6) 0.4973(4) 0.2521(3) 0.0225(19) Uani 1 1 d . . .
C94 C -0.1618(6) 0.4659(4) 0.2556(3) 0.028(2) Uani 1 1 d . . .
H94 H -0.1653 0.4312 0.2752 0.034 Uiso 1 1 calc R . .
C95 C -0.2483(7) 0.4816(4) 0.2327(3) 0.032(2) Uani 1 1 d . . .
H95 H -0.3099 0.4591 0.2376 0.039 Uiso 1 1 calc R . .
C96 C -0.2466(7) 0.5304(5) 0.2022(3) 0.036(2) Uani 1 1 d . . .
H96 H -0.3054 0.5402 0.1851 0.044 Uiso 1 1 calc R . .
C97 C -0.1578(8) 0.5637(4) 0.1978(3) 0.038(2) Uani 1 1 d . . .
H97 H -0.1549 0.5980 0.1778 0.045 Uiso 1 1 calc R . .
C98 C -0.0730(7) 0.5480(4) 0.2220(3) 0.030(2) Uani 1 1 d . . .
H98 H -0.0131 0.5727 0.2184 0.036 Uiso 1 1 calc R . .
C99 C 0.601(3) 0.462(2) 0.0268(16) 1.4(2) Uani 0.50 1 d PD A 1
C99A C 0.541(6) 0.5168(17) 0.014(4) 0.35(6) Uani 0.50 1 d PD . 2
C100 C 0.6556(19) 0.5164(13) 0.0415(10) 0.219(15) Uani 1 1 d D . .
B1 B 0.9415(9) 0.2931(5) 0.0212(3) 0.036(3) Uani 1 1 d . . .
B2 B 0.0334(8) 0.4806(4) 0.2815(3) 0.024(2) Uani 1 1 d . . .

loop_
_atom_site_aniso_label
_atom_site_aniso_U_11
_atom_site_aniso_U_22
_atom_site_aniso_U_33
_atom_site_aniso_U_23
_atom_site_aniso_U_13
_atom_site_aniso_U_12
Ag1 0.0261(4) 0.0393(4) 0.0397(4) 0.0009(3) -0.0050(3) 0.0003(3)
Ag2 0.0258(4) 0.0355(4) 0.0593(5) -0.0111(4) -0.0048(3) -0.0028(3)
O1 0.57(11) 0.57(10) 0.57(9) 0.00(7) 0.01(8) 0.00(8)
N1 0.017(4) 0.038(4) 0.034(4) -0.002(3) 0.003(3) -0.005(3)
N2 0.015(4) 0.063(6) 0.036(5) -0.001(4) -0.002(3) 0.008(4)
N3 0.015(4) 0.030(4) 0.040(4) -0.006(4) 0.004(3) -0.002(3)
N4 0.011(4) 0.029(4) 0.045(5) -0.004(4) 0.005(3) 0.000(3)
N5 0.035(6) 0.050(6) 0.136(9) -0.002(6) -0.004(6) -0.001(5)
N6 0.015(5) 0.052(5) 0.070(6) -0.003(5) -0.002(4) 0.002(4)
N7 0.028(5) 0.054(5) 0.039(5) -0.007(4) -0.007(4) 0.009(4)
N8 0.005(4) 0.032(4) 0.068(5) -0.013(4) 0.007(4) -0.003(3)
N9 0.013(4) 0.030(4) 0.036(4) -0.005(4) 0.000(3) 0.003(3)
N10 0.009(4) 0.028(4) 0.054(5) 0.001(4) -0.003(3) 0.003(3)
N11 0.019(4) 0.031(4) 0.053(5) -0.002(4) 0.001(4) -0.002(3)
N12 0.023(4) 0.037(5) 0.033(4) 0.003(3) 0.000(3) 0.000(3)
N13 0.51(5) 0.27(3) 0.19(2) 0.15(2) 0.13(3) 0.22(3)
C1 0.026(6) 0.048(6) 0.042(6) -0.002(5) 0.004(4) 0.003(5)
C2 0.026(6) 0.123(11) 0.046(7) -0.011(7) 0.002(5) -0.008(7)
C3 0.055(10) 0.24(2) 0.041(7) -0.039(10) 0.004(7) -0.002(12)
C4 0.025(7) 0.26(2) 0.031(6) -0.001(9) -0.001(5) -0.009(10)
C5 0.016(5) 0.058(7) 0.045(6) -0.005(5) 0.004(4) -0.001(5)
C6 0.025(5) 0.023(5) 0.043(6) 0.002(4) -0.004(4) -0.006(4)
C7 0.026(6) 0.062(7) 0.036(5) -0.005(5) -0.004(4) 0.004(5)
C8 0.014(5) 0.070(7) 0.047(6) 0.006(5) -0.007(4) 0.005(5)
C9 0.022(5) 0.017(4) 0.051(6) 0.005(4) 0.004(4) 0.004(4)
C10 0.020(5) 0.047(6) 0.033(5) 0.001(4) -0.003(4) 0.008(4)
C11 0.012(5) 0.051(6) 0.049(6) -0.001(5) 0.000(4) 0.003(4)
C12 0.025(6) 0.050(6) 0.042(6) -0.014(5) 0.007(4) -0.013(5)
C13 0.022(5) 0.035(5) 0.050(6) -0.017(5) 0.018(4) -0.014(4)
C14 0.005(4) 0.038(6) 0.046(6) -0.001(4) 0.005(4) 0.002(4)
C15 0.020(5) 0.046(6) 0.047(6) 0.000(5) 0.006(4) 0.008(4)
C16 0.016(5) 0.033(6) 0.059(6) -0.003(5) 0.013(4) 0.007(4)
C17 0.017(5) 0.056(7) 0.064(7) 0.007(5) 0.009(5) -0.001(5)
C18 0.023(6) 0.043(6) 0.065(7) 0.002(5) -0.003(5) 0.000(5)
C19 0.020(6) 0.035(6) 0.078(8) 0.000(5) -0.008(5) 0.004(4)
C20 0.025(6) 0.052(7) 0.112(10) 0.016(7) -0.004(6) 0.001(5)
C21 0.029(6) 0.044(6) 0.083(8) 0.010(6) -0.002(6) 0.005(5)
C22 0.033(7) 0.049(7) 0.122(11) 0.027(7) 0.004(7) -0.006(6)
C23 0.067(10) 0.068(9) 0.105(10) 0.034(8) 0.005(8) 0.031(8)
C24 0.030(7) 0.071(9) 0.096(9) 0.006(7) -0.012(6) -0.001(6)
C25 0.024(6) 0.078(9) 0.071(8) -0.010(7) -0.004(5) 0.001(6)
C26 0.029(6) 0.063(7) 0.040(6) -0.010(5) 0.006(5) 0.010(5)
C27 0.049(8) 0.056(7) 0.050(6) -0.008(6) 0.017(5) 0.017(6)
C28 0.074(10) 0.033(6) 0.083(9) -0.016(6) 0.026(7) 0.013(6)
C29 0.054(8) 0.039(6) 0.069(7) -0.007(6) 0.028(6) -0.009(6)
C30 0.034(6) 0.033(5) 0.037(5) -0.002(4) 0.007(4) 0.002(5)
C31 0.027(5) 0.017(5) 0.039(5) -0.008(4) 0.006(4) 0.002(4)
C32 0.031(6) 0.031(5) 0.080(8) -0.017(5) 0.015(5) -0.013(5)
C33 0.026(6) 0.039(6) 0.080(8) -0.012(6) 0.016(5) -0.005(5)
C34 0.025(5) 0.030(5) 0.042(5) 0.001(4) 0.006(4) -0.002(4)
C35 0.029(6) 0.035(6) 0.069(7) -0.020(5) 0.007(5) 0.000(5)
C36 0.012(5) 0.052(6) 0.043(5) -0.002(5) -0.004(4) 0.003(4)
C37 0.025(5) 0.050(6) 0.035(5) 0.010(5) -0.005(4) -0.007(5)
C38 0.017(5) 0.040(6) 0.061(7) 0.001(5) -0.013(5) 0.008(4)
C39 0.009(4) 0.037(5) 0.032(5) 0.004(4) -0.004(4) -0.004(4)
C40 0.015(5) 0.031(5) 0.071(7) -0.019(5) -0.012(5) 0.005(4)
C41 0.011(5) 0.022(5) 0.062(7) -0.004(5) 0.001(4) 0.000(4)
C42 0.020(5) 0.050(6) 0.037(5) -0.005(5) -0.005(4) 0.005(4)
C43 0.016(5) 0.036(5) 0.049(6) -0.001(5) 0.002(4) -0.004(4)
C44 0.019(5) 0.034(5) 0.064(7) -0.012(5) 0.009(5) -0.003(4)
C45 0.026(5) 0.019(5) 0.045(6) -0.007(4) 0.007(4) -0.002(4)
C46 0.024(5) 0.012(4) 0.044(5) -0.004(4) 0.003(4) 0.001(4)
C47 0.042(7) 0.041(6) 0.034(5) 0.012(5) 0.011(5) 0.008(5)
C48 0.058(8) 0.042(6) 0.031(5) 0.009(5) 0.003(5) 0.009(5)
C49 0.044(7) 0.052(7) 0.051(7) -0.002(5) -0.014(5) 0.003(5)
C50 0.027(6) 0.041(6) 0.040(6) -0.002(5) -0.003(4) -0.003(4)
C51 0.040(7) 0.046(6) 0.035(5) 0.012(5) 0.009(5) 0.013(5)
C52 0.110(12) 0.058(8) 0.039(6) -0.009(6) 0.011(6) 0.038(8)
C53 0.158(18) 0.092(11) 0.055(8) -0.010(8) 0.007(9) 0.083(12)
C54 0.097(13) 0.149(16) 0.065(9) -0.011(10) 0.013(9) 0.090(12)
C55 0.058(9) 0.102(11) 0.057(8) 0.010(8) 0.024(6) 0.027(8)
C56 0.046(7) 0.057(7) 0.043(6) 0.007(5) 0.015(5) 0.015(6)
C57 0.028(6) 0.036(5) 0.038(5) -0.002(4) 0.003(4) 0.007(4)
C58 0.025(6) 0.055(7) 0.042(6) 0.000(5) 0.001(4) -0.006(5)
C59 0.042(7) 0.062(7) 0.031(5) -0.008(5) 0.005(5) 0.004(6)
C60 0.041(7) 0.053(7) 0.048(7) 0.011(5) 0.024(5) 0.014(6)
C61 0.030(6) 0.049(6) 0.043(6) 0.016(5) -0.002(5) 0.002(5)
C62 0.028(6) 0.043(6) 0.050(6) 0.002(5) 0.000(5) 0.004(5)
C63 0.010(4) 0.039(5) 0.040(5) 0.008(4) 0.007(4) -0.002(4)
C64 0.029(6) 0.041(6) 0.035(5) 0.009(5) 0.001(4) 0.001(5)
C65 0.025(5) 0.038(5) 0.045(6) 0.005(5) 0.006(4) 0.001(4)
C66 0.028(6) 0.037(6) 0.041(6) -0.003(5) 0.009(4) 0.000(5)
C67 0.015(5) 0.046(6) 0.029(5) -0.001(4) 0.000(4) -0.005(4)
C68 0.017(5) 0.038(5) 0.038(5) 0.005(5) 0.001(4) -0.007(4)
C69 0.052(7) 0.024(5) 0.037(5) 0.001(4) 0.000(5) -0.012(5)
C70 0.060(8) 0.065(8) 0.034(6) -0.003(5) 0.002(5) -0.019(6)
C71 0.087(11) 0.064(8) 0.045(7) 0.003(6) -0.006(7) -0.022(8)
C72 0.055(9) 0.088(10) 0.063(8) -0.012(7) 0.009(7) -0.044(8)
C73 0.032(7) 0.075(9) 0.069(8) -0.011(7) 0.003(6) -0.004(6)
C74 0.036(6) 0.061(7) 0.050(6) -0.005(6) 0.010(5) 0.001(6)
C75 0.017(5) 0.018(4) 0.044(5) -0.006(4) 0.004(4) 0.003(4)
C76 0.015(5) 0.040(6) 0.040(5) -0.008(4) 0.003(4) -0.001(4)
C77 0.031(6) 0.042(6) 0.045(6) -0.003(5) 0.016(5) 0.001(5)
C78 0.024(6) 0.030(5) 0.059(7) -0.007(5) 0.004(5) 0.000(4)
C79 0.012(5) 0.029(5) 0.047(6) 0.002(4) 0.006(4) -0.003(4)
C80 0.020(5) 0.030(5) 0.045(5) -0.013(4) -0.004(4) -0.007(4)
C81 0.004(4) 0.039(5) 0.036(5) -0.003(4) 0.003(4) -0.002(4)
C82 0.016(5) 0.022(5) 0.043(5) -0.003(4) 0.001(4) -0.002(4)
C83 0.025(5) 0.035(6) 0.047(6) 0.012(5) -0.007(4) 0.013(4)
C84 0.020(5) 0.040(6) 0.068(7) 0.001(5) -0.003(5) -0.008(5)
C85 0.026(5) 0.014(5) 0.061(6) -0.002(4) -0.007(5) -0.002(4)
C86 0.013(5) 0.024(5) 0.049(6) -0.003(4) -0.006(4) 0.002(4)
C87 0.011(4) 0.038(5) 0.025(5) 0.001(4) -0.002(4) 0.004(4)
C88 0.029(5) 0.030(5) 0.038(5) 0.001(4) 0.003(4) 0.001(4)
C89 0.031(6) 0.047(6) 0.031(5) -0.003(5) 0.000(4) 0.002(5)
C90 0.028(6) 0.034(6) 0.040(5) -0.015(4) 0.000(4) 0.004(4)
C91 0.024(5) 0.039(6) 0.049(6) -0.014(5) -0.003(5) 0.000(4)
C92 0.015(5) 0.029(5) 0.041(5) -0.001(4) 0.008(4) 0.003(4)
C93 0.014(4) 0.023(4) 0.030(5) -0.007(4) 0.010(4) -0.001(4)
C94 0.022(5) 0.029(5) 0.033(5) -0.001(4) -0.002(4) 0.004(4)
C95 0.017(5) 0.038(5) 0.042(5) -0.003(5) -0.005(4) -0.004(4)
C96 0.018(5) 0.056(6) 0.035(5) -0.006(5) -0.009(4) 0.011(5)
C97 0.039(6) 0.037(6) 0.037(5) 0.005(4) 0.008(5) 0.027(5)
C98 0.025(5) 0.035(5) 0.030(5) 0.000(4) 0.006(4) 0.004(4)
C99 1.5(3) 2.0(4) 0.78(17) 0.7(2) 1.1(2) 1.5(3)
C99A 0.4(2) 0.35(15) 0.35(17) 0.00(11) 0.01(11) 0.00(13)
C100 0.12(2) 0.24(3) 0.29(3) 0.07(3) -0.11(2) -0.03(2)
B1 0.032(7) 0.046(7) 0.031(6) 0.003(5) 0.004(5) -0.001(5)
B2 0.024(6) 0.018(5) 0.030(5) 0.002(4) 0.003(4) -0.007(4)

loop_
_atom_type_symbol
_atom_type_description
_atom_type_scat_dispersion_real
_atom_type_scat_dispersion_imag
_atom_type_scat_source
C C 0.0033 0.0016 'International Tables Vol C Tables 4.2.6.8 and 6.1.1.4'
H H 0.0000 0.0000 'International Tables Vol C Tables 4.2.6.8 and 6.1.1.4'
Ag Ag -0.8971 1.1015 'International Tables Vol C Tables 4.2.6.8 and 6.1.1.4'
B B 0.0013 0.0007 'International Tables Vol C Tables 4.2.6.8 and 6.1.1.4'
N N 0.0061 0.0033 'International Tables Vol C Tables 4.2.6.8 and 6.1.1.4'
O O 0.0106 0.0060 'International Tables Vol C Tables 4.2.6.8 and 6.1.1.4'

loop_
_geom_angle_atom_site_label_1
_geom_angle_atom_site_label_2
_geom_angle_atom_site_label_3
_geom_angle
_geom_angle_site_symmetry_1
_geom_angle_site_symmetry_3
C39 Ag1 N1 156.6(3) . .
C39 Ag1 N2 128.8(3) . .
N1 Ag1 N2 72.3(3) . .
C14 Ag2 N7 157.8(3) . .
C14 Ag2 N8 130.0(3) . .
N7 Ag2 N8 72.2(3) . .
C1 N1 C5 116.6(8) . .
C1 N1 Ag1 125.8(6) . .
C5 N1 Ag1 117.0(6) . .
C10 N2 C6 120.5(8) . .
C10 N2 Ag1 124.4(6) . .
C6 N2 Ag1 114.1(6) . .
C14 N3 C12 110.3(8) . .
C14 N3 C11 125.5(7) . .
C12 N3 C11 124.2(8) . .
C14 N4 C13 110.4(8) . .
C14 N4 C15 124.9(7) . .
C13 N4 C15 124.7(8) . .
C20 N5 C19 115.8(9) . .
C25 N6 C21 116.8(9) . .
C30 N7 C26 118.8(9) . .
C30 N7 Ag2 118.5(6) . .
C26 N7 Ag2 122.6(7) . .
C31 N8 C35 118.4(8) . .
C31 N8 Ag2 113.6(6) . .
C35 N8 Ag2 126.0(6) . .
C39 N9 C37 112.7(7) . .
C39 N9 C36 123.4(7) . .
C37 N9 C36 123.9(7) . .
C39 N10 C38 111.0(7) . .
C39 N10 C40 123.4(7) . .
C38 N10 C40 125.2(8) . .
C44 N11 C45 115.7(8) . .
C46 N12 C50 117.3(8) . .
C99 N13 C99A 99(4) . 3_665
C99 N13 C99A 50(4) . .
C99A N13 C99A 49(2) 3_665 .
N1 C1 C2 127.2(9) . .
C1 C2 C3 116.4(11) . .
C2 C3 C4 118.7(11) . .
C5 C4 C3 121.3(11) . .
C4 C5 N1 119.7(9) . .
C4 C5 C6 123.2(9) . .
N1 C5 C6 117.1(8) . .
N2 C6 C7 120.1(9) . .
N2 C6 C5 118.5(8) . .
C7 C6 C5 121.4(8) . .
C6 C7 C8 119.1(9) . .
C9 C8 C7 120.2(9) . .
C8 C9 C10 116.4(8) . .
C8 C9 C11 122.7(8) . .
C10 C9 C11 120.9(8) . .
N2 C10 C9 123.5(8) . .
N3 C11 C9 112.7(7) . .
C13 C12 N3 107.1(8) . .
C12 C13 N4 107.4(8) . .
N4 C14 N3 104.8(7) . .
N4 C14 Ag2 126.9(6) . .
N3 C14 Ag2 128.3(6) . .
N4 C15 C16 112.9(7) . .
C20 C16 C17 116.5(9) . .
C20 C16 C15 121.1(9) . .
C17 C16 C15 122.4(9) . .
C18 C17 C16 120.0(10) . .
C19 C18 C17 119.5(10) . .
C18 C19 N5 122.5(9) . .
C18 C19 C21 122.7(9) . .
N5 C19 C21 114.8(9) . .
C16 C20 N5 124.9(10) . .
C22 C21 N6 122.3(10) . .
C22 C21 C19 122.9(10) . .
N6 C21 C19 114.7(9) . .
C21 C22 C23 118.7(12) . .
C24 C23 C22 119.5(12) . .
C23 C24 C25 118.5(11) . .
N6 C25 C24 124.0(11) . .
N7 C26 C27 124.5(10) . .
C26 C27 C28 117.1(10) . .
C29 C28 C27 119.4(10) . .
C28 C29 C30 120.6(11) . .
N7 C30 C29 119.5(9) . .
N7 C30 C31 118.5(8) . .
C29 C30 C31 121.7(9) . .
N8 C31 C32 121.2(8) . .
N8 C31 C30 115.5(8) . .
C32 C31 C30 123.3(8) . .
C31 C32 C33 119.1(9) . .
C34 C33 C32 120.7(9) . .
C33 C34 C35 116.1(9) . .
C33 C34 C36 121.2(8) . .
C35 C34 C36 122.7(8) . .
N8 C35 C34 124.3(9) . .
N9 C36 C34 113.2(7) . .
C38 C37 N9 106.0(8) . .
C37 C38 N10 107.9(8) . .
N9 C39 N10 102.4(7) . .
N9 C39 Ag1 131.4(6) . .
N10 C39 Ag1 125.4(6) . .
N10 C40 C41 112.6(7) . .
C42 C41 C44 116.7(8) . .
C42 C41 C40 123.3(9) . .
C44 C41 C40 119.9(9) . .
C41 C42 C43 119.7(9) . .
C45 C43 C42 119.0(9) . .
N11 C44 C41 125.8(9) . .
N11 C45 C43 123.1(8) . .
N11 C45 C46 115.2(8) . .
C43 C45 C46 121.7(8) . .
N12 C46 C47 123.2(8) . .
N12 C46 C45 114.4(8) . .
C47 C46 C45 122.4(9) . .
C46 C47 C48 118.6(10) . .
C47 C48 C49 118.9(9) . .
C50 C49 C48 119.6(9) . .
N12 C50 C49 122.4(10) . .
C52 C51 C56 114.5(10) . .
C52 C51 B1 124.0(10) . .
C56 C51 B1 121.1(9) . .
C53 C52 C51 122.0(14) . .
C54 C53 C52 121.2(15) . .
C55 C54 C53 119.4(13) . .
C54 C55 C56 120.6(14) . .
C55 C56 C51 122.1(11) . .
C58 C57 C62 113.6(9) . .
C58 C57 B1 123.6(9) . .
C62 C57 B1 122.4(8) . .
C59 C58 C57 123.9(9) . .
C58 C59 C60 119.1(9) . .
C61 C60 C59 118.4(9) . .
C60 C61 C62 122.0(10) . .
C61 C62 C57 123.0(9) . .
C68 C63 C64 114.1(8) . .
C68 C63 B1 124.7(8) . .
C64 C63 B1 120.9(8) . .
C65 C64 C63 122.1(8) . .
C66 C65 C64 121.5(9) . .
C67 C66 C65 117.5(9) . .
C66 C67 C68 121.6(8) . .
C67 C68 C63 123.1(9) . .
C70 C69 C74 115.4(10) . .
C70 C69 B1 124.3(9) . .
C74 C69 B1 119.5(8) . .
C71 C70 C69 122.8(12) . .
C72 C71 C70 120.8(12) . .
C71 C72 C73 119.5(12) . .
C72 C73 C74 120.2(12) . .
C69 C74 C73 121.3(10) . .
C76 C75 C80 114.6(8) . .
C76 C75 B2 126.2(7) . .
C80 C75 B2 119.0(8) . .
C75 C76 C77 123.3(8) . .
C78 C77 C76 119.3(9) . .
C79 C78 C77 119.9(9) . .
C78 C79 C80 120.4(9) . .
C79 C80 C75 122.5(9) . .
C82 C81 C86 113.7(8) . .
C82 C81 B2 124.0(7) . .
C86 C81 B2 121.9(7) . .
C83 C82 C81 123.1(8) . .
C84 C83 C82 119.9(8) . .
C85 C84 C83 120.2(9) . .
C84 C85 C86 118.8(9) . .
C85 C86 C81 124.2(8) . .
C88 C87 C92 115.4(8) . .
C88 C87 B2 123.7(8) . .
C92 C87 B2 120.5(7) . .
C89 C88 C87 122.3(9) . .
C90 C89 C88 121.1(9) . .
C89 C90 C91 118.2(8) . .
C92 C91 C90 121.4(9) . .
C91 C92 C87 121.6(9) . .
C94 C93 C98 112.7(8) . .
C94 C93 B2 124.0(7) . .
C98 C93 B2 123.2(7) . .
C95 C94 C93 124.3(8) . .
C94 C95 C96 120.4(9) . .
C97 C96 C95 118.0(8) . .
C96 C97 C98 120.3(9) . .
C97 C98 C93 124.4(9) . .
N13 C99 C100 164(7) . .
C99A C99A C100 151(4) 3_665 .
C99A C99A N13 69(2) 3_665 3_665
C100 C99A N13 139(2) . 3_665
C99A C99A N13 62(2) 3_665 .
C100 C99A N13 89.6(13) . .
N13 C99A N13 131(2) 3_665 .
C99 C100 C99A 54(3) . .
C57 B1 C63 112.8(8) . .
C57 B1 C51 104.0(8) . .
C63 B1 C51 111.3(8) . .
C57 B1 C69 112.3(8) . .
C63 B1 C69 103.6(7) . .
C51 B1 C69 113.1(8) . .
C81 B2 C75 104.4(7) . .
C81 B2 C93 111.6(7) . .
C75 B2 C93 114.6(7) . .
C81 B2 C87 112.4(7) . .
C75 B2 C87 111.3(7) . .
C93 B2 C87 102.9(7) . .

loop_
_geom_bond_atom_site_label_1
_geom_bond_atom_site_label_2
_geom_bond_distance
_geom_bond_site_symmetry_2
Ag1 C39 2.070(8) .
Ag1 N1 2.261(7) .
Ag1 N2 2.383(7) .
Ag2 C14 2.064(9) .
Ag2 N7 2.214(8) .
Ag2 N8 2.397(7) .
N1 C1 1.329(11) .
N1 C5 1.373(11) .
N2 C10 1.310(11) .
N2 C6 1.320(10) .
N3 C14 1.360(10) .
N3 C12 1.382(11) .
N3 C11 1.464(11) .
N4 C14 1.340(10) .
N4 C13 1.391(10) .
N4 C15 1.436(11) .
N5 C20 1.355(13) .
N5 C19 1.364(13) .
N6 C25 1.337(13) .
N6 C21 1.352(12) .
N7 C30 1.336(12) .
N7 C26 1.345(12) .
N8 C31 1.332(10) .
N8 C35 1.344(11) .
N9 C39 1.365(10) .
N9 C37 1.375(10) .
N9 C36 1.460(11) .
N10 C39 1.366(10) .
N10 C38 1.385(11) .
N10 C40 1.458(11) .
N11 C44 1.342(11) .
N11 C45 1.346(11) .
N12 C46 1.347(11) .
N12 C50 1.350(11) .
N13 C99 1.159(19) .
N13 C99A 1.79(4) 3_665
N13 C99A 1.90(2) .
C1 C2 1.331(13) .
C2 C3 1.378(16) .
C3 C4 1.386(17) .
C4 C5 1.352(13) .
C5 C6 1.486(13) .
C6 C7 1.379(12) .
C7 C8 1.388(13) .
C8 C9 1.362(12) .
C9 C10 1.385(12) .
C9 C11 1.503(12) .
C12 C13 1.317(12) .
C15 C16 1.513(12) .
C16 C20 1.349(14) .
C16 C17 1.388(13) .
C17 C18 1.370(13) .
C18 C19 1.337(13) .
C19 C21 1.506(13) .
C21 C22 1.351(14) .
C22 C23 1.397(15) .
C23 C24 1.343(17) .
C24 C25 1.357(16) .
C26 C27 1.345(14) .
C27 C28 1.396(15) .
C28 C29 1.356(15) .
C29 C30 1.394(13) .
C30 C31 1.503(12) .
C31 C32 1.378(12) .
C32 C33 1.382(13) .
C33 C34 1.373(12) .
C34 C35 1.377(13) .
C34 C36 1.506(12) .
C37 C38 1.325(13) .
C40 C41 1.516(11) .
C41 C42 1.370(12) .
C41 C44 1.389(13) .
C42 C43 1.392(12) .
C43 C45 1.380(12) .
C45 C46 1.505(12) .
C46 C47 1.369(12) .
C47 C48 1.375(13) .
C48 C49 1.382(14) .
C49 C50 1.359(13) .
C51 C52 1.419(14) .
C51 C56 1.424(14) .
C51 B1 1.640(14) .
C52 C53 1.375(17) .
C53 C54 1.37(2) .
C54 C55 1.36(2) .
C55 C56 1.388(15) .
C57 C58 1.404(12) .
C57 C62 1.408(13) .
C57 B1 1.612(14) .
C58 C59 1.382(13) .
C59 C60 1.406(14) .
C60 C61 1.346(13) .
C61 C62 1.371(13) .
C63 C68 1.394(11) .
C63 C64 1.423(12) .
C63 B1 1.637(14) .
C64 C65 1.378(12) .
C65 C66 1.377(12) .
C66 C67 1.370(12) .
C67 C68 1.373(12) .
C69 C70 1.404(13) .
C69 C74 1.406(14) .
C69 B1 1.647(15) .
C70 C71 1.387(16) .
C71 C72 1.350(17) .
C72 C73 1.384(16) .
C73 C74 1.413(14) .
C75 C76 1.391(11) .
C75 C80 1.410(11) .
C75 B2 1.627(13) .
C76 C77 1.406(12) .
C77 C78 1.371(13) .
C78 C79 1.364(12) .
C79 C80 1.392(12) .
C81 C82 1.394(11) .
C81 C86 1.415(11) .
C81 B2 1.626(12) .
C82 C83 1.388(12) .
C83 C84 1.375(12) .
C84 C85 1.367(12) .
C85 C86 1.381(11) .
C87 C88 1.401(11) .
C87 C92 1.418(12) .
C87 B2 1.647(12) .
C88 C89 1.390(12) .
C89 C90 1.367(13) .
C90 C91 1.392(13) .
C91 C92 1.377(12) .
C93 C94 1.393(11) .
C93 C98 1.413(11) .
C93 B2 1.642(12) .
C94 C95 1.365(11) .
C95 C96 1.395(12) .
C96 C97 1.367(13) .
C97 C98 1.369(12) .
C99 C100 1.417(19) .
C99A C99A 1.53(7) 3_665
C99A C100 1.72(2) .
C99A N13 1.79(4) 3_665

loop_
_geom_torsion_atom_site_label_1
_geom_torsion_atom_site_label_2
_geom_torsion_atom_site_label_3
_geom_torsion_atom_site_label_4
_geom_torsion
_geom_torsion_site_symmetry_1
_geom_torsion_site_symmetry_4
C39 Ag1 N1 C1 21.7(12) . .
N2 Ag1 N1 C1 178.4(8) . .
C39 Ag1 N1 C5 -148.6(8) . .
N2 Ag1 N1 C5 8.2(7) . .
C39 Ag1 N2 C10 -8.4(9) . .
N1 Ag1 N2 C10 -176.9(8) . .
C39 Ag1 N2 C6 160.1(6) . .
N1 Ag1 N2 C6 -8.3(6) . .
C14 Ag2 N7 C30 170.5(8) . .
N8 Ag2 N7 C30 -8.2(6) . .
C14 Ag2 N7 C26 -5.4(13) . .
N8 Ag2 N7 C26 175.9(8) . .
C14 Ag2 N8 C31 -167.7(6) . .
N7 Ag2 N8 C31 11.6(6) . .
C14 Ag2 N8 C35 -4.2(10) . .
N7 Ag2 N8 C35 175.2(9) . .
C5 N1 C1 C2 1.3(16) . .
Ag1 N1 C1 C2 -169.0(9) . .
N1 C1 C2 C3 -2(2) . .
C1 C2 C3 C4 2(3) . .
C2 C3 C4 C5 -3(3) . .
C3 C4 C5 N1 3(2) . .
C3 C4 C5 C6 179.4(14) . .
C1 N1 C5 C4 -1.7(16) . .
Ag1 N1 C5 C4 169.5(11) . .
C1 N1 C5 C6 -178.6(8) . .
Ag1 N1 C5 C6 -7.5(11) . .
C10 N2 C6 C7 -3.9(14) . .
Ag1 N2 C6 C7 -173.0(7) . .
C10 N2 C6 C5 176.6(9) . .
Ag1 N2 C6 C5 7.5(10) . .
C4 C5 C6 N2 -177.3(12) . .
N1 C5 C6 N2 -0.4(13) . .
C4 C5 C6 C7 3.2(17) . .
N1 C5 C6 C7 -179.9(9) . .
N2 C6 C7 C8 3.0(15) . .
C5 C6 C7 C8 -177.5(9) . .
C6 C7 C8 C9 -1.7(15) . .
C7 C8 C9 C10 1.1(14) . .
C7 C8 C9 C11 -178.0(9) . .
C6 N2 C10 C9 3.5(14) . .
Ag1 N2 C10 C9 171.4(7) . .
C8 C9 C10 N2 -2.1(14) . .
C11 C9 C10 N2 177.1(9) . .
C14 N3 C11 C9 -108.7(9) . .
C12 N3 C11 C9 71.7(10) . .
C8 C9 C11 N3 -123.5(9) . .
C10 C9 C11 N3 57.4(11) . .
C14 N3 C12 C13 -1.8(10) . .
C11 N3 C12 C13 177.8(8) . .
N3 C12 C13 N4 1.4(10) . .
C14 N4 C13 C12 -0.5(10) . .
C15 N4 C13 C12 179.7(8) . .
C13 N4 C14 N3 -0.6(9) . .
C15 N4 C14 N3 179.2(7) . .
C13 N4 C14 Ag2 177.6(6) . .
C15 N4 C14 Ag2 -2.5(12) . .
C12 N3 C14 N4 1.5(9) . .
C11 N3 C14 N4 -178.2(7) . .
C12 N3 C14 Ag2 -176.7(6) . .
C11 N3 C14 Ag2 3.6(12) . .
N7 Ag2 C14 N4 90.2(11) . .
N8 Ag2 C14 N4 -91.5(8) . .
N7 Ag2 C14 N3 -91.9(11) . .
N8 Ag2 C14 N3 86.4(8) . .
C14 N4 C15 C16 102.1(10) . .
C13 N4 C15 C16 -78.1(10) . .
N4 C15 C16 C20 96.1(12) . .
N4 C15 C16 C17 -81.9(11) . .
C20 C16 C17 C18 6.9(15) . .
C15 C16 C17 C18 -175.1(9) . .
C16 C17 C18 C19 -1.0(16) . .
C17 C18 C19 N5 -6.9(17) . .
C17 C18 C19 C21 174.8(10) . .
C20 N5 C19 C18 8.1(18) . .
C20 N5 C19 C21 -173.4(10) . .
C17 C16 C20 N5 -5.6(18) . .
C15 C16 C20 N5 176.3(11) . .
C19 N5 C20 C16 -1.7(19) . .
C25 N6 C21 C22 3.9(17) . .
C25 N6 C21 C19 -176.7(9) . .
C18 C19 C21 C22 -167.4(12) . .
N5 C19 C21 C22 14.1(17) . .
C18 C19 C21 N6 13.1(16) . .
N5 C19 C21 N6 -165.3(10) . .
N6 C21 C22 C23 -4(2) . .
C19 C21 C22 C23 176.4(11) . .
C21 C22 C23 C24 1(2) . .
C22 C23 C24 C25 3(2) . .
C21 N6 C25 C24 0.2(17) . .
C23 C24 C25 N6 -4(2) . .
C30 N7 C26 C27 -3.4(15) . .
Ag2 N7 C26 C27 172.5(8) . .
N7 C26 C27 C28 0.2(16) . .
C26 C27 C28 C29 1.1(17) . .
C27 C28 C29 C30 0.8(17) . .
C26 N7 C30 C29 5.2(13) . .
Ag2 N7 C30 C29 -170.9(7) . .
C26 N7 C30 C31 -179.5(8) . .
Ag2 N7 C30 C31 4.4(11) . .
C28 C29 C30 N7 -4.0(16) . .
C28 C29 C30 C31 -179.1(10) . .
C35 N8 C31 C32 1.7(14) . .
Ag2 N8 C31 C32 166.6(7) . .
C35 N8 C31 C30 -178.2(8) . .
Ag2 N8 C31 C30 -13.3(9) . .
N7 C30 C31 N8 6.8(12) . .
C29 C30 C31 N8 -178.1(9) . .
N7 C30 C31 C32 -173.1(9) . .
C29 C30 C31 C32 2.1(14) . .
N8 C31 C32 C33 -0.4(15) . .
C30 C31 C32 C33 179.5(9) . .
C31 C32 C33 C34 -0.8(16) . .
C32 C33 C34 C35 0.5(15) . .
C32 C33 C34 C36 -178.0(9) . .
C31 N8 C35 C34 -2.0(15) . .
Ag2 N8 C35 C34 -164.9(7) . .
C33 C34 C35 N8 0.9(15) . .
C36 C34 C35 N8 179.4(9) . .
C39 N9 C36 C34 -102.8(9) . .
C37 N9 C36 C34 77.2(10) . .
C33 C34 C36 N9 -156.3(9) . .
C35 C34 C36 N9 25.3(12) . .
C39 N9 C37 C38 2.5(10) . .
C36 N9 C37 C38 -177.6(8) . .
N9 C37 C38 N10 -1.7(10) . .
C39 N10 C38 C37 0.5(10) . .
C40 N10 C38 C37 -171.8(8) . .
C37 N9 C39 N10 -2.1(9) . .
C36 N9 C39 N10 178.0(7) . .
C37 N9 C39 Ag1 -172.4(6) . .
C36 N9 C39 Ag1 7.7(12) . .
C38 N10 C39 N9 0.9(9) . .
C40 N10 C39 N9 173.4(7) . .
C38 N10 C39 Ag1 172.0(6) . .
C40 N10 C39 Ag1 -15.5(11) . .
N1 Ag1 C39 N9 -124.3(8) . .
N2 Ag1 C39 N9 84.5(8) . .
N1 Ag1 C39 N10 67.4(11) . .
N2 Ag1 C39 N10 -83.8(8) . .
C39 N10 C40 C41 56.2(12) . .
C38 N10 C40 C41 -132.4(9) . .
N10 C40 C41 C42 67.0(12) . .
N10 C40 C41 C44 -116.8(9) . .
C44 C41 C42 C43 0.6(13) . .
C40 C41 C42 C43 176.9(8) . .
C41 C42 C43 C45 1.5(14) . .
C45 N11 C44 C41 1.0(13) . .
C42 C41 C44 N11 -1.9(14) . .
C40 C41 C44 N11 -178.4(8) . .
C44 N11 C45 C43 1.3(12) . .
C44 N11 C45 C46 179.6(7) . .
C42 C43 C45 N11 -2.5(13) . .
C42 C43 C45 C46 179.3(8) . .
C50 N12 C46 C47 1.5(12) . .
C50 N12 C46 C45 -179.7(7) . .
N11 C45 C46 N12 -172.0(7) . .
C43 C45 C46 N12 6.3(12) . .
N11 C45 C46 C47 6.8(12) . .
C43 C45 C46 C47 -174.9(8) . .
N12 C46 C47 C48 -1.8(13) . .
C45 C46 C47 C48 179.4(8) . .
C46 C47 C48 C49 0.8(14) . .
C47 C48 C49 C50 0.4(15) . .
C46 N12 C50 C49 -0.2(13) . .
C48 C49 C50 N12 -0.7(15) . .
C56 C51 C52 C53 4.5(16) . .
B1 C51 C52 C53 177.8(11) . .
C51 C52 C53 C54 -3(2) . .
C52 C53 C54 C55 0(2) . .
C53 C54 C55 C56 1(2) . .
C54 C55 C56 C51 1.1(18) . .
C52 C51 C56 C55 -3.7(14) . .
B1 C51 C56 C55 -177.3(9) . .
C62 C57 C58 C59 1.9(14) . .
B1 C57 C58 C59 -170.4(10) . .
C57 C58 C59 C60 -3.2(15) . .
C58 C59 C60 C61 2.6(15) . .
C59 C60 C61 C62 -1.1(15) . .
C60 C61 C62 C57 -0.1(15) . .
C58 C57 C62 C61 -0.2(14) . .
B1 C57 C62 C61 172.2(9) . .
C68 C63 C64 C65 0.8(13) . .
B1 C63 C64 C65 174.7(9) . .
C63 C64 C65 C66 1.4(14) . .
C64 C65 C66 C67 -1.9(13) . .
C65 C66 C67 C68 0.3(13) . .
C66 C67 C68 C63 2.0(13) . .
C64 C63 C68 C67 -2.4(12) . .
B1 C63 C68 C67 -176.1(8) . .
C74 C69 C70 C71 2.9(14) . .
B1 C69 C70 C71 172.1(9) . .
C69 C70 C71 C72 -2.4(17) . .
C70 C71 C72 C73 1.4(18) . .
C71 C72 C73 C74 -1.1(17) . .
C70 C69 C74 C73 -2.5(14) . .
B1 C69 C74 C73 -172.2(9) . .
C72 C73 C74 C69 1.7(16) . .
C80 C75 C76 C77 -0.9(12) . .
B2 C75 C76 C77 -175.9(8) . .
C75 C76 C77 C78 1.8(14) . .
C76 C77 C78 C79 -0.9(14) . .
C77 C78 C79 C80 -0.8(13) . .
C78 C79 C80 C75 1.7(13) . .
C76 C75 C80 C79 -0.8(12) . .
B2 C75 C80 C79 174.6(7) . .
C86 C81 C82 C83 -1.9(12) . .
B2 C81 C82 C83 -174.7(8) . .
C81 C82 C83 C84 2.3(14) . .
C82 C83 C84 C85 -1.0(14) . .
C83 C84 C85 C86 -0.6(14) . .
C84 C85 C86 C81 0.9(14) . .
C82 C81 C86 C85 0.3(12) . .
B2 C81 C86 C85 173.3(8) . .
C92 C87 C88 C89 -0.1(12) . .
B2 C87 C88 C89 -173.3(8) . .
C87 C88 C89 C90 -0.8(14) . .
C88 C89 C90 C91 0.9(14) . .
C89 C90 C91 C92 0.0(14) . .
C90 C91 C92 C87 -1.0(13) . .
C88 C87 C92 C91 1.0(12) . .
B2 C87 C92 C91 174.4(8) . .
C98 C93 C94 C95 0.2(12) . .
B2 C93 C94 C95 176.7(8) . .
C93 C94 C95 C96 2.5(14) . .
C94 C95 C96 C97 -3.3(13) . .
C95 C96 C97 C98 1.6(13) . .
C96 C97 C98 C93 1.1(14) . .
C94 C93 C98 C97 -2.0(12) . .
B2 C93 C98 C97 -178.5(8) . .
C99A N13 C99 C100 -29(12) 3_665 .
C99A N13 C99 C100 -29(11) . .
C99 N13 C99A C99A -179(14) . 3_665
C99 N13 C99A C100 6(3) . .
C99A N13 C99A C100 -175(15) 3_665 .
C99 N13 C99A N13 -179(14) . 3_665
C99A N13 C99A N13 0.00(2) 3_665 3_665
N13 C99 C100 C99A 30(12) . .
C99A C99A C100 C99 -15(28) 3_665 .
N13 C99A C100 C99 -179(16) 3_665 .
N13 C99A C100 C99 -5(2) . .
C58 C57 B1 C63 -155.8(9) . .
C62 C57 B1 C63 32.5(13) . .
C58 C57 B1 C51 83.5(11) . .
C62 C57 B1 C51 -88.2(10) . .
C58 C57 B1 C69 -39.1(13) . .
C62 C57 B1 C69 149.2(9) . .
C68 C63 B1 C57 -145.3(8) . .
C64 C63 B1 C57 41.5(12) . .
C68 C63 B1 C51 -28.8(12) . .
C64 C63 B1 C51 157.9(8) . .
C68 C63 B1 C69 93.0(10) . .
C64 C63 B1 C69 -80.3(10) . .
C52 C51 B1 C57 -89.0(11) . .
C56 C51 B1 C57 83.9(10) . .
C52 C51 B1 C63 149.3(9) . .
C56 C51 B1 C63 -37.8(12) . .
C52 C51 B1 C69 33.1(13) . .
C56 C51 B1 C69 -154.0(8) . .
C70 C69 B1 C57 146.9(9) . .
C74 C69 B1 C57 -44.3(12) . .
C70 C69 B1 C63 -91.0(11) . .
C74 C69 B1 C63 77.8(10) . .
C70 C69 B1 C51 29.6(13) . .
C74 C69 B1 C51 -161.6(8) . .
C82 C81 B2 C75 91.2(9) . .
C86 C81 B2 C75 -81.0(9) . .
C82 C81 B2 C93 -144.5(8) . .
C86 C81 B2 C93 43.3(11) . .
C82 C81 B2 C87 -29.5(11) . .
C86 C81 B2 C87 158.3(7) . .
C76 C75 B2 C81 101.0(9) . .
C80 C75 B2 C81 -73.8(9) . .
C76 C75 B2 C93 -21.4(11) . .
C80 C75 B2 C93 163.8(7) . .
C76 C75 B2 C87 -137.5(8) . .
C80 C75 B2 C87 47.6(10) . .
C94 C93 B2 C81 29.7(11) . .
C98 C93 B2 C81 -154.2(7) . .
C94 C93 B2 C75 148.1(8) . .
C98 C93 B2 C75 -35.8(11) . .
C94 C93 B2 C87 -91.1(9) . .
C98 C93 B2 C87 85.1(9) . .
C88 C87 B2 C81 -32.9(11) . .
C92 C87 B2 C81 154.3(7) . .
C88 C87 B2 C75 -149.5(8) . .
C92 C87 B2 C75 37.7(10) . .
C88 C87 B2 C93 87.3(9) . .
C92 C87 B2 C93 -85.5(9) . .

loop_
_platon_squeeze_void_nr
_platon_squeeze_void_average_x
_platon_squeeze_void_average_y
_platon_squeeze_void_average_z
_platon_squeeze_void_volume
_platon_squeeze_void_count_electrons
_platon_squeeze_void_content
1 0.000 0.000 0.000 144 27 ' '
2 0.000 0.500 0.500 144 27 ' '
3 0.423 0.125 0.059 18 3 ' '
4 0.423 0.375 0.559 18 3 ' '
5 0.450 0.045 0.250 10 1 ' '
6 0.450 0.455 0.750 10 1 ' '
7 0.550 0.545 0.249 10 1 ' '
8 0.577 0.625 0.441 18 3 ' '
9 0.550 0.955 0.749 10 1 ' '
10 0.577 0.875 0.940 18 3 ' '
